data_2226992
loop_
_publ_author_name
'Huang, Xingcai'
'Kou, Fan'
'Qi, Baoliang'
'Meng, Xuan'
'Wu, Huilu'

_publ_section_title
;
 Bis[2,6-bis(1<i>H</i>-benzimidazol-2-yl)pyridine]nickel(II) dipicrate
 dimethylformamide disolvate
;
_journal_coeditor_code LH5079
_journal_issue 8
_journal_name_full 'Acta Crystallographica Section E'
_journal_page_first m967
_journal_paper_doi 10.1107/S160053681002773X
_journal_volume 66
_journal_year 2010
_chemical_formula_iupac '[Ni (C19 H13 N5)2] (C6 H2 N3 O7)2, 2C3 H7 N O'
_chemical_formula_moiety 'C38 H26 N10 Ni 2+, 2(C6 H2 N3 O7 -), 2(C3 H7 N O)'
_chemical_formula_sum 'C56 H44 N18 Ni O16'
_chemical_formula_weight 1283.80
_chemical_name_systematic
;
Bis[2,6-bis(1<i>H</i>-benzimidazol-2-yl)pyridine]nickel(II) dipicrate
dimethylformamide disolvate
;
_space_group_IT_number 14
_symmetry_cell_setting monoclinic
_symmetry_space_group_name_Hall '-P 2yn'
_symmetry_space_group_name_H-M 'P 1 21/n 1'
_atom_sites_solution_hydrogens geom
_atom_sites_solution_primary direct
_atom_sites_solution_secondary difmap
_cell_angle_alpha 90.00
_cell_angle_beta 93.7750(10)
_cell_angle_gamma 90.00
_cell_formula_units_Z 4
_cell_length_a 14.2087(3)
_cell_length_b 26.5215(5)
_cell_length_c 14.6989(3)
_cell_measurement_reflns_used 12544
_cell_measurement_temperature 153(2)
_cell_measurement_theta_max 27.48
_cell_measurement_theta_min 3.01
_cell_volume 5527.06(19)
_computing_cell_refinement 'RAPID-AUTO Rigaku/MSC (2004)'
_computing_data_collection 'RAPID-AUTO Rigaku/MSC (2004)'
_computing_data_reduction 'RAPID-AUTO Rigaku/MSC (2004)'
_computing_molecular_graphics 'PLATON (Spek, 2009)'
_computing_publication_material 'SHELXTL (Sheldrick, 2008)'
_computing_structure_refinement 'SHELXL97 (Sheldrick, 2008)'
_computing_structure_solution 'SHELXS97 (Sheldrick, 2008)'
_diffrn_ambient_temperature 153(2)
_diffrn_measured_fraction_theta_full 0.989
_diffrn_measured_fraction_theta_max 0.989
_diffrn_measurement_device_type 'Rigaku R-AXIS Spider'
_diffrn_measurement_method '\w scans'
_diffrn_radiation_monochromator graphite
_diffrn_radiation_source 'fine-focus sealed tube'
_diffrn_radiation_type MoK\a
_diffrn_radiation_wavelength 0.71073
_diffrn_reflns_av_R_equivalents 0.0377
_diffrn_reflns_av_sigmaI/netI 0.0335
_diffrn_reflns_limit_h_max 18
_diffrn_reflns_limit_h_min -18
_diffrn_reflns_limit_k_max 32
_diffrn_reflns_limit_k_min -34
_diffrn_reflns_limit_l_max 19
_diffrn_reflns_limit_l_min -18
_diffrn_reflns_number 52251
_diffrn_reflns_theta_full 27.48
_diffrn_reflns_theta_max 27.48
_diffrn_reflns_theta_min 3.01
_diffrn_standards_decay_% 0
_diffrn_standards_interval_count 0
_diffrn_standards_interval_time 0
_diffrn_standards_number 0
_exptl_absorpt_coefficient_mu 0.442
_exptl_absorpt_correction_T_max 0.9206
_exptl_absorpt_correction_T_min 0.8569
_exptl_absorpt_correction_type multi-scan
_exptl_absorpt_process_details '(ABSCOR; Higashi, 1995)'
_exptl_crystal_colour yellow
_exptl_crystal_density_diffrn 1.543
_exptl_crystal_density_method 'not measured'
_exptl_crystal_description block
_exptl_crystal_F_000 2648
_exptl_crystal_size_max 0.36
_exptl_crystal_size_mid 0.25
_exptl_crystal_size_min 0.19
_refine_diff_density_max 0.715
_refine_diff_density_min -0.598
_refine_ls_extinction_method none
_refine_ls_goodness_of_fit_ref 1.108
_refine_ls_hydrogen_treatment constr
_refine_ls_matrix_type full
_refine_ls_number_parameters 814
_refine_ls_number_reflns 12544
_refine_ls_number_restraints 16
_refine_ls_restrained_S_all 1.110
_refine_ls_R_factor_all 0.0605
_refine_ls_R_factor_gt 0.0399
_refine_ls_shift/su_max 0.002
_refine_ls_shift/su_mean 0.000
_refine_ls_structure_factor_coef Fsqd
_refine_ls_weighting_details 'calc w=1/[\s^2^(Fo^2^)+(0.0471P)^2^+2.4350P] where P=(Fo^2^+2Fc^2^)/3'
_refine_ls_weighting_scheme calc
_refine_ls_wR_factor_gt 0.0920
_refine_ls_wR_factor_ref 0.1062
_reflns_number_gt 9403
_reflns_number_total 12544
_reflns_threshold_expression I>2\s(I)
_cod_data_source_file lh5079.cif
_cod_data_source_block I
_cod_original_sg_symbol_H-M 'P 21/n'
_cod_database_code 2226992
_cod_database_fobs_code 2226992

loop_
_symmetry_equiv_pos_as_xyz
'x, y, z'
'-x+1/2, y+1/2, -z+1/2'
'-x, -y, -z'
'x-1/2, -y-1/2, z-1/2'

loop_
_atom_site_type_symbol
_atom_site_label
_atom_site_fract_x
_atom_site_fract_y
_atom_site_fract_z
_atom_site_U_iso_or_equiv
_atom_site_adp_type
_atom_site_calc_flag
_atom_site_refinement_flags
_atom_site_occupancy
_atom_site_disorder_assembly
_atom_site_disorder_group
Ni Ni 0.952407(18) 0.808293(9) 0.021698(16) 0.01830(7) Uani d . 1 . .
N N1 0.81300(12) 0.82406(6) -0.02938(11) 0.0216(3) Uani d . 1 . .
N N2 0.68026(13) 0.86678(7) -0.00986(12) 0.0297(4) Uani d . 1 . .
H H2B 0.6386 0.8853 0.0167 0.036 Uiso calc R 1 . .
N N3 0.90743(12) 0.86064(6) 0.11151(10) 0.0198(3) Uani d . 1 . .
N N4 1.07615(12) 0.82338(6) 0.10559(10) 0.0196(3) Uani d . 1 . .
N N5 1.14391(12) 0.87962(6) 0.20267(11) 0.0237(4) Uani d . 1 . .
H H5B 1.1495 0.9036 0.2440 0.028 Uiso calc R 1 . .
N N6 0.91013(12) 0.74464(6) 0.09522(10) 0.0192(3) Uani d . 1 . .
N N7 0.90002(12) 0.66063(6) 0.10016(10) 0.0196(3) Uani d . 1 . .
H H7A 0.9042 0.6289 0.0833 0.024 Uiso calc R 1 . .
N N8 0.98180(12) 0.74986(6) -0.06205(10) 0.0192(3) Uani d . 1 . .
N N9 1.01771(12) 0.84446(6) -0.08505(11) 0.0222(4) Uani d . 1 . .
N N10 1.08396(13) 0.83546(7) -0.21762(11) 0.0266(4) Uani d . 1 . .
H H10B 1.1024 0.8212 -0.2675 0.032 Uiso calc R 1 . .
C C1 0.75258(15) 0.81827(8) -0.10674(13) 0.0235(4) Uani d . 1 . .
C C2 0.76573(15) 0.79269(8) -0.18759(14) 0.0266(4) Uani d . 1 . .
H H2A 0.8209 0.7733 -0.1949 0.032 Uiso calc R 1 . .
C C3 0.69571(17) 0.79652(9) -0.25670(14) 0.0323(5) Uani d . 1 . .
H H3A 0.7030 0.7796 -0.3128 0.039 Uiso calc R 1 . .
C C4 0.61400(17) 0.82489(10) -0.24579(15) 0.0377(6) Uani d . 1 . .
H H4A 0.5676 0.8271 -0.2952 0.045 Uiso calc R 1 . .
C C5 0.59884(17) 0.84959(10) -0.16568(16) 0.0393(6) Uani d . 1 . .
H H5A 0.5429 0.8684 -0.1583 0.047 Uiso calc R 1 . .
C C6 0.66955(16) 0.84560(9) -0.09641(14) 0.0286(5) Uani d . 1 . .
C C7 0.76675(14) 0.85343(8) 0.02569(13) 0.0225(4) Uani d . 1 . .
C C8 0.81559(15) 0.87180(7) 0.11020(13) 0.0217(4) Uani d . 1 . .
C C9 0.77778(15) 0.89747(8) 0.18153(13) 0.0241(4) Uani d . 1 . .
H H9A 0.7123 0.9048 0.1808 0.029 Uiso calc R 1 . .
C C10 0.83956(15) 0.91218(7) 0.25447(13) 0.0242(4) Uani d . 1 . .
H H10A 0.8155 0.9290 0.3051 0.029 Uiso calc R 1 . .
C C11 0.93499(15) 0.90269(7) 0.25414(13) 0.0233(4) Uani d . 1 . .
H H11A 0.9775 0.9139 0.3025 0.028 Uiso calc R 1 . .
C C12 0.96725(14) 0.87593(7) 0.18021(12) 0.0200(4) Uani d . 1 . .
C C13 1.06310(14) 0.85976(7) 0.16579(12) 0.0200(4) Uani d . 1 . .
C C14 1.21635(15) 0.85501(7) 0.16295(13) 0.0228(4) Uani d . 1 . .
C C15 1.31347(16) 0.86088(8) 0.17293(14) 0.0294(5) Uani d . 1 . .
H H15A 1.3423 0.8853 0.2131 0.035 Uiso calc R 1 . .
C C16 1.36581(16) 0.82949(9) 0.12155(14) 0.0293(5) Uani d . 1 . .
H H16A 1.4326 0.8325 0.1261 0.035 Uiso calc R 1 . .
C C17 1.32360(16) 0.79310(8) 0.06248(13) 0.0260(4) Uani d . 1 . .
H H17A 1.3626 0.7718 0.0292 0.031 Uiso calc R 1 . .
C C18 1.22709(15) 0.78752(7) 0.05159(13) 0.0229(4) Uani d . 1 . .
H H18A 1.1988 0.7630 0.0114 0.027 Uiso calc R 1 . .
C C19 1.17274(14) 0.81968(7) 0.10238(12) 0.0202(4) Uani d . 1 . .
C C20 0.87517(14) 0.73085(7) 0.17740(12) 0.0202(4) Uani d . 1 . .
C C21 0.84671(15) 0.76066(8) 0.24916(13) 0.0242(4) Uani d . 1 . .
H H21A 0.8505 0.7964 0.2470 0.029 Uiso calc R 1 . .
C C22 0.81314(16) 0.73620(8) 0.32282(13) 0.0258(4) Uani d . 1 . .
H H22A 0.7928 0.7555 0.3723 0.031 Uiso calc R 1 . .
C C23 0.80823(15) 0.68362(8) 0.32654(13) 0.0258(4) Uani d . 1 . .
H H23A 0.7850 0.6681 0.3788 0.031 Uiso calc R 1 . .
C C24 0.83610(15) 0.65352(8) 0.25659(13) 0.0238(4) Uani d . 1 . .
H H24A 0.8330 0.6178 0.2596 0.029 Uiso calc R 1 . .
C C25 0.86886(14) 0.67821(7) 0.18163(12) 0.0195(4) Uani d . 1 . .
C C26 0.92275(14) 0.70159(7) 0.05158(12) 0.0190(4) Uani d . 1 . .
C C27 0.95905(14) 0.70291(7) -0.03946(12) 0.0198(4) Uani d . 1 . .
C C28 0.97005(15) 0.66250(7) -0.09852(13) 0.0223(4) Uani d . 1 . .
H H28A 0.9525 0.6292 -0.0826 0.027 Uiso calc R 1 . .
C C29 1.00753(15) 0.67264(8) -0.18119(13) 0.0256(4) Uani d . 1 . .
H H29A 1.0166 0.6458 -0.2225 0.031 Uiso calc R 1 . .
C C30 1.03200(15) 0.72131(8) -0.20469(13) 0.0258(4) Uani d . 1 . .
H H30A 1.0579 0.7283 -0.2613 0.031 Uiso calc R 1 . .
C C31 1.01730(14) 0.75933(7) -0.14277(12) 0.0212(4) Uani d . 1 . .
C C32 1.03792(14) 0.81305(8) -0.15124(12) 0.0222(4) Uani d . 1 . .
C C33 1.09654(15) 0.88502(8) -0.19215(15) 0.0278(5) Uani d . 1 . .
C C34 1.14196(19) 0.92483(9) -0.23244(19) 0.0431(6) Uani d . 1 . .
H H34A 1.1675 0.9217 -0.2903 0.052 Uiso calc R 1 . .
C C35 1.1477(2) 0.96901(9) -0.1837(2) 0.0539(8) Uani d . 1 . .
H H35A 1.1797 0.9968 -0.2081 0.065 Uiso calc R 1 . .
C C36 1.10840(19) 0.97476(9) -0.0996(2) 0.0457(7) Uani d . 1 . .
H H36A 1.1147 1.0061 -0.0685 0.055 Uiso calc R 1 . .
C C37 1.06076(16) 0.93587(8) -0.06091(16) 0.0321(5) Uani d . 1 . .
H H37A 1.0328 0.9399 -0.0044 0.038 Uiso calc R 1 . .
C C38 1.05538(15) 0.89021(8) -0.10836(14) 0.0253(4) Uani d . 1 . .
O O1 0.65289(12) 0.54468(5) 0.82415(10) 0.0306(3) Uani d . 1 . .
O O2 0.62027(14) 0.51404(6) 0.64861(10) 0.0410(4) Uani d . 1 . .
O O3 0.67343(13) 0.43908(6) 0.62613(10) 0.0400(4) Uani d . 1 . .
O O4 0.59111(12) 0.31139(6) 0.84018(11) 0.0351(4) Uani d . 1 . .
O O5 0.59714(13) 0.33068(6) 0.98397(11) 0.0403(4) Uani d . 1 . .
O O6 0.64921(15) 0.50176(7) 1.07987(11) 0.0502(5) Uani d . 1 . .
O O7 0.58363(14) 0.55750(6) 0.98960(12) 0.0450(4) Uani d . 1 . .
N N11 0.64320(14) 0.47168(7) 0.67589(12) 0.0294(4) Uani d . 1 . .
N N12 0.59939(13) 0.34216(7) 0.90252(13) 0.0292(4) Uani d . 1 . .
N N13 0.61788(13) 0.51554(7) 1.00389(12) 0.0306(4) Uani d . 1 . .
C C39 0.63458(15) 0.49941(8) 0.83836(14) 0.0240(4) Uani d . 1 . .
C C40 0.63181(15) 0.45938(8) 0.77095(13) 0.0241(4) Uani d . 1 . .
C C41 0.62234(15) 0.40924(8) 0.79094(14) 0.0251(4) Uani d . 1 . .
H H41A 0.6232 0.3846 0.7441 0.030 Uiso calc R 1 . .
C C42 0.61151(15) 0.39492(8) 0.88062(14) 0.0251(4) Uani d . 1 . .
C C43 0.61092(15) 0.43016(8) 0.94946(14) 0.0259(4) Uani d . 1 . .
H H43A 0.6043 0.4199 1.0106 0.031 Uiso calc R 1 . .
C C44 0.62006(14) 0.48017(8) 0.92860(13) 0.0240(4) Uani d . 1 . .
O O8 0.88901(12) 0.57028(5) 0.00568(9) 0.0300(3) Uani d . 1 . .
O O9 0.92480(11) 0.55055(5) -0.16937(10) 0.0294(3) Uani d . 1 . .
O O10 0.84170(12) 0.48845(6) -0.22604(10) 0.0347(4) Uani d . 1 . .
O O11 0.82471(14) 0.33880(6) -0.04445(12) 0.0456(5) Uani d . 1 . .
O O12 0.79563(12) 0.34836(6) 0.09758(11) 0.0395(4) Uani d . 1 . .
O O13 0.86025(13) 0.50378(7) 0.24763(10) 0.0408(4) Uani d . 1 . .
O O14 0.94923(12) 0.55764(6) 0.18430(10) 0.0336(4) Uani d . 1 . .
N N14 0.87920(12) 0.51166(6) -0.16065(11) 0.0234(4) Uani d . 1 . .
N N15 0.81975(14) 0.36483(7) 0.02401(13) 0.0314(4) Uani d . 1 . .
N N16 0.89668(13) 0.52102(7) 0.18029(11) 0.0259(4) Uani d . 1 . .
C C45 0.88191(14) 0.52360(7) 0.00939(13) 0.0210(4) Uani d . 1 . .
C C46 0.87130(14) 0.49064(7) -0.06978(13) 0.0207(4) Uani d . 1 . .
C C47 0.85235(14) 0.44015(8) -0.06581(14) 0.0231(4) Uani d . 1 . .
H H47A 0.8454 0.4207 -0.1201 0.028 Uiso calc R 1 . .
C C48 0.84342(15) 0.41773(7) 0.01854(14) 0.0244(4) Uani d . 1 . .
C C49 0.85692(14) 0.44525(8) 0.09820(14) 0.0234(4) Uani d . 1 . .
H H49A 0.8515 0.4294 0.1556 0.028 Uiso calc R 1 . .
C C50 0.87808(14) 0.49524(7) 0.09376(13) 0.0211(4) Uani d . 1 . .
O O16 1.05337(12) 0.58190(7) 0.59231(12) 0.0446(4) Uani d . 1 . .
N N18 0.91649(14) 0.54522(7) 0.53721(12) 0.0309(4) Uani d . 1 . .
C C54 0.9070(3) 0.57566(11) 0.45561(18) 0.0589(9) Uani d . 1 . .
H H54A 0.9470 0.6056 0.4635 0.088 Uiso calc R 1 . .
H H54B 0.8411 0.5860 0.4443 0.088 Uiso calc R 1 . .
H H54C 0.9265 0.5560 0.4037 0.088 Uiso calc R 1 . .
C C55 0.8405(2) 0.50987(11) 0.55095(17) 0.0467(7) Uani d . 1 . .
H H55A 0.8561 0.4899 0.6060 0.070 Uiso calc R 1 . .
H H55B 0.8322 0.4874 0.4981 0.070 Uiso calc R 1 . .
H H55C 0.7819 0.5285 0.5580 0.070 Uiso calc R 1 . .
C C56 0.98743(17) 0.55163(9) 0.59809(15) 0.0341(5) Uani d . 1 . .
H H56 0.9883 0.5313 0.6513 0.041 Uiso calc R 1 . .
O O15 0.6423(2) 0.71003(13) 1.12342(16) 0.0494(4) Uani d PD 0.737(3) A 1
N N17 0.6175(3) 0.70137(18) 0.97022(17) 0.0494(4) Uani d PD 0.737(3) A 1
C C51 0.6925(2) 0.66572(14) 0.9597(2) 0.0494(4) Uani d PD 0.737(3) A 1
H H51A 0.7282 0.6610 1.0184 0.074 Uiso calc PR 0.737(3) A 1
H H51B 0.7346 0.6785 0.9149 0.074 Uiso calc PR 0.737(3) A 1
H H51C 0.6657 0.6334 0.9387 0.074 Uiso calc PR 0.737(3) A 1
C C52 0.5575(3) 0.71317(16) 0.8899(2) 0.0494(4) Uani d PD 0.737(3) A 1
H H52A 0.5101 0.7380 0.9054 0.074 Uiso calc PR 0.737(3) A 1
H H52B 0.5259 0.6824 0.8669 0.074 Uiso calc PR 0.737(3) A 1
H H52C 0.5958 0.7271 0.8428 0.074 Uiso calc PR 0.737(3) A 1
C C53 0.5989(2) 0.71974(15) 1.0503(2) 0.0494(4) Uani d PD 0.737(3) A 1
H H53 0.5473 0.7425 1.0518 0.059 Uiso calc PR 0.737(3) A 1
O O15' 0.6142(6) 0.7010(4) 1.1271(4) 0.0494(4) Uani d PD 0.263(3) A 2
N N17' 0.6367(8) 0.6933(4) 0.9769(3) 0.0494(4) Uani d PD 0.263(3) A 2
C C51' 0.6808(7) 0.6646(4) 0.9079(5) 0.0494(4) Uani d PD 0.263(3) A 2
H H51D 0.7196 0.6378 0.9371 0.074 Uiso calc PR 0.263(3) A 2
H H51E 0.7208 0.6869 0.8738 0.074 Uiso calc PR 0.263(3) A 2
H H51F 0.6321 0.6496 0.8661 0.074 Uiso calc PR 0.263(3) A 2
C C52' 0.5766(6) 0.7345(3) 0.9489(5) 0.0494(4) Uani d PD 0.263(3) A 2
H H52D 0.5508 0.7499 1.0026 0.074 Uiso calc PR 0.263(3) A 2
H H52E 0.5248 0.7222 0.9075 0.074 Uiso calc PR 0.263(3) A 2
H H52F 0.6130 0.7598 0.9174 0.074 Uiso calc PR 0.263(3) A 2
C C53' 0.6509(6) 0.6804(3) 1.0640(4) 0.0494(4) Uani d PD 0.263(3) A 2
H H53' 0.6925 0.6531 1.0782 0.059 Uiso calc PR 0.263(3) A 2

loop_
_atom_site_aniso_label
_atom_site_aniso_U_11
_atom_site_aniso_U_22
_atom_site_aniso_U_33
_atom_site_aniso_U_12
_atom_site_aniso_U_13
_atom_site_aniso_U_23
Ni 0.02219(14) 0.01680(13) 0.01589(12) -0.00195(10) 0.00117(9) -0.00103(9)
N1 0.0220(9) 0.0225(8) 0.0201(8) 0.0003(7) 0.0004(6) -0.0026(7)
N2 0.0236(10) 0.0395(11) 0.0256(9) 0.0061(8) -0.0004(7) -0.0083(8)
N3 0.0248(9) 0.0162(8) 0.0183(8) -0.0010(7) 0.0005(6) -0.0004(6)
N4 0.0239(9) 0.0162(8) 0.0184(8) -0.0018(7) -0.0016(6) -0.0010(6)
N5 0.0253(10) 0.0207(9) 0.0246(9) 0.0006(7) -0.0030(7) -0.0077(7)
N6 0.0230(9) 0.0182(8) 0.0165(8) -0.0023(7) 0.0027(6) -0.0008(6)
N7 0.0248(9) 0.0163(8) 0.0180(8) -0.0013(7) 0.0035(6) -0.0023(6)
N8 0.0220(9) 0.0202(8) 0.0156(7) -0.0029(7) 0.0014(6) -0.0013(6)
N9 0.0251(9) 0.0206(8) 0.0206(8) -0.0026(7) 0.0000(7) 0.0022(7)
N10 0.0286(10) 0.0312(10) 0.0205(8) -0.0002(8) 0.0047(7) 0.0069(7)
C1 0.0228(11) 0.0266(11) 0.0210(9) -0.0021(8) -0.0006(8) -0.0032(8)
C2 0.0249(11) 0.0306(11) 0.0243(10) 0.0008(9) 0.0007(8) -0.0033(9)
C3 0.0325(13) 0.0413(13) 0.0227(10) -0.0031(10) -0.0012(9) -0.0092(9)
C4 0.0284(13) 0.0565(16) 0.0270(11) 0.0029(11) -0.0071(9) -0.0090(11)
C5 0.0255(12) 0.0571(16) 0.0346(12) 0.0092(11) -0.0039(10) -0.0099(11)
C6 0.0249(11) 0.0366(12) 0.0239(10) 0.0005(9) -0.0012(8) -0.0076(9)
C7 0.0216(11) 0.0240(10) 0.0219(10) -0.0005(8) 0.0018(8) -0.0005(8)
C8 0.0251(11) 0.0189(10) 0.0211(9) -0.0008(8) 0.0021(8) 0.0011(8)
C9 0.0240(11) 0.0235(10) 0.0252(10) -0.0009(8) 0.0033(8) -0.0010(8)
C10 0.0311(12) 0.0217(10) 0.0201(9) -0.0003(9) 0.0046(8) -0.0029(8)
C11 0.0290(12) 0.0208(10) 0.0200(9) -0.0010(8) -0.0005(8) -0.0021(8)
C12 0.0247(11) 0.0164(9) 0.0188(9) -0.0005(8) -0.0008(7) 0.0004(7)
C13 0.0258(11) 0.0169(9) 0.0169(9) 0.0003(8) -0.0015(7) -0.0007(7)
C14 0.0261(11) 0.0191(10) 0.0226(10) -0.0002(8) -0.0025(8) -0.0012(8)
C15 0.0278(12) 0.0302(11) 0.0294(11) -0.0014(9) -0.0051(9) -0.0067(9)
C16 0.0226(11) 0.0379(12) 0.0268(11) 0.0017(9) -0.0026(8) 0.0019(9)
C17 0.0301(12) 0.0280(11) 0.0202(10) 0.0045(9) 0.0034(8) 0.0021(8)
C18 0.0308(12) 0.0210(10) 0.0169(9) -0.0007(8) 0.0015(8) 0.0005(8)
C19 0.0250(11) 0.0170(9) 0.0184(9) -0.0002(8) -0.0012(7) 0.0018(7)
C20 0.0209(10) 0.0205(10) 0.0192(9) -0.0020(8) 0.0014(7) 0.0006(8)
C21 0.0330(12) 0.0205(10) 0.0191(9) -0.0010(9) 0.0021(8) -0.0028(8)
C22 0.0325(12) 0.0262(11) 0.0192(10) 0.0029(9) 0.0053(8) -0.0012(8)
C23 0.0306(12) 0.0270(11) 0.0204(10) -0.0005(9) 0.0055(8) 0.0029(8)
C24 0.0281(11) 0.0207(10) 0.0229(10) -0.0018(8) 0.0043(8) 0.0023(8)
C25 0.0208(10) 0.0204(9) 0.0170(9) -0.0005(8) -0.0003(7) -0.0018(7)
C26 0.0204(10) 0.0187(9) 0.0177(9) -0.0017(7) 0.0002(7) -0.0011(7)
C27 0.0195(10) 0.0219(10) 0.0180(9) -0.0034(8) 0.0012(7) -0.0013(7)
C28 0.0257(11) 0.0195(10) 0.0216(9) -0.0027(8) 0.0011(8) -0.0021(8)
C29 0.0308(12) 0.0267(11) 0.0190(9) 0.0003(9) 0.0005(8) -0.0061(8)
C30 0.0283(12) 0.0313(11) 0.0178(9) -0.0015(9) 0.0024(8) -0.0016(8)
C31 0.0225(11) 0.0243(10) 0.0167(9) -0.0016(8) 0.0008(7) 0.0010(8)
C32 0.0220(10) 0.0294(11) 0.0150(9) -0.0035(8) -0.0005(7) 0.0034(8)
C33 0.0245(12) 0.0260(11) 0.0329(11) 0.0019(9) 0.0027(9) 0.0109(9)
C34 0.0414(15) 0.0315(13) 0.0588(16) 0.0066(11) 0.0223(12) 0.0217(12)
C35 0.0474(17) 0.0239(13) 0.094(2) 0.0018(11) 0.0305(16) 0.0186(14)
C36 0.0399(15) 0.0204(12) 0.0781(19) 0.0024(10) 0.0140(13) 0.0025(12)
C37 0.0293(13) 0.0219(11) 0.0451(13) 0.0000(9) 0.0026(10) 0.0033(9)
C38 0.0218(11) 0.0227(10) 0.0308(11) 0.0013(8) -0.0016(8) 0.0092(8)
O1 0.0415(10) 0.0212(8) 0.0284(8) -0.0015(7) -0.0020(7) 0.0066(6)
O2 0.0639(13) 0.0310(9) 0.0270(8) -0.0065(8) -0.0049(8) 0.0090(7)
O3 0.0555(12) 0.0365(9) 0.0293(8) -0.0049(8) 0.0113(8) -0.0024(7)
O4 0.0396(10) 0.0256(8) 0.0398(9) -0.0052(7) 0.0011(7) 0.0010(7)
O5 0.0525(12) 0.0335(9) 0.0349(9) -0.0056(8) 0.0030(8) 0.0141(7)
O6 0.0740(15) 0.0495(11) 0.0258(9) 0.0124(10) -0.0063(8) -0.0024(8)
O7 0.0587(12) 0.0321(9) 0.0459(10) 0.0147(8) 0.0166(9) 0.0028(8)
N11 0.0336(11) 0.0282(10) 0.0261(9) -0.0085(8) -0.0004(8) 0.0037(8)
N12 0.0258(10) 0.0268(10) 0.0350(10) -0.0025(8) 0.0017(8) 0.0096(8)
N13 0.0301(11) 0.0321(10) 0.0304(10) 0.0032(8) 0.0066(8) 0.0009(8)
C39 0.0198(11) 0.0252(11) 0.0269(10) 0.0019(8) -0.0003(8) 0.0061(8)
C40 0.0240(11) 0.0263(11) 0.0218(10) -0.0032(8) 0.0001(8) 0.0055(8)
C41 0.0219(11) 0.0269(11) 0.0264(10) -0.0028(8) -0.0003(8) 0.0013(9)
C42 0.0225(11) 0.0230(10) 0.0297(11) -0.0027(8) 0.0007(8) 0.0071(8)
C43 0.0218(11) 0.0300(11) 0.0260(10) 0.0001(9) 0.0025(8) 0.0088(9)
C44 0.0214(11) 0.0260(11) 0.0246(10) 0.0020(8) 0.0026(8) 0.0021(8)
O8 0.0454(10) 0.0187(7) 0.0262(8) -0.0029(7) 0.0034(7) -0.0021(6)
O9 0.0354(9) 0.0271(8) 0.0260(7) -0.0073(7) 0.0045(6) 0.0026(6)
O10 0.0389(10) 0.0425(9) 0.0220(7) -0.0096(7) -0.0042(6) -0.0048(7)
O11 0.0667(13) 0.0230(8) 0.0463(10) -0.0078(8) -0.0019(9) -0.0069(8)
O12 0.0429(11) 0.0315(9) 0.0438(10) -0.0112(8) 0.0002(8) 0.0125(7)
O13 0.0507(11) 0.0512(11) 0.0217(8) -0.0048(8) 0.0104(7) -0.0016(7)
O14 0.0414(10) 0.0280(8) 0.0311(8) -0.0033(7) -0.0014(7) -0.0070(6)
N14 0.0222(9) 0.0250(9) 0.0228(8) -0.0004(7) 0.0006(7) -0.0006(7)
N15 0.0299(11) 0.0218(9) 0.0416(11) -0.0046(8) -0.0046(8) 0.0022(8)
N16 0.0279(10) 0.0278(9) 0.0219(8) 0.0071(8) 0.0020(7) -0.0008(7)
C45 0.0194(10) 0.0198(10) 0.0239(10) -0.0011(8) 0.0029(8) -0.0015(8)
C46 0.0210(10) 0.0210(10) 0.0203(9) -0.0003(8) 0.0019(7) 0.0010(8)
C47 0.0197(10) 0.0239(10) 0.0253(10) -0.0004(8) -0.0005(8) -0.0046(8)
C48 0.0222(11) 0.0182(10) 0.0327(11) -0.0013(8) 0.0004(8) 0.0021(8)
C49 0.0210(11) 0.0255(10) 0.0239(10) 0.0019(8) 0.0033(8) 0.0036(8)
C50 0.0210(11) 0.0229(10) 0.0194(9) -0.0002(8) 0.0010(7) -0.0029(8)
O16 0.0338(10) 0.0559(11) 0.0443(10) -0.0117(8) 0.0048(8) 0.0139(8)
N18 0.0356(11) 0.0314(10) 0.0258(9) -0.0022(8) 0.0030(8) 0.0036(8)
C54 0.088(2) 0.0507(17) 0.0353(14) -0.0159(16) -0.0174(14) 0.0164(13)
C55 0.0409(16) 0.0618(18) 0.0374(13) -0.0176(13) 0.0032(11) 0.0024(12)
C56 0.0298(13) 0.0406(13) 0.0325(12) 0.0006(10) 0.0074(10) 0.0092(10)
O15 0.0400(10) 0.0783(11) 0.0301(6) -0.0152(7) 0.0030(6) 0.0053(6)
N17 0.0400(10) 0.0783(11) 0.0301(6) -0.0152(7) 0.0030(6) 0.0053(6)
C51 0.0400(10) 0.0783(11) 0.0301(6) -0.0152(7) 0.0030(6) 0.0053(6)
C52 0.0400(10) 0.0783(11) 0.0301(6) -0.0152(7) 0.0030(6) 0.0053(6)
C53 0.0400(10) 0.0783(11) 0.0301(6) -0.0152(7) 0.0030(6) 0.0053(6)
O15' 0.0400(10) 0.0783(11) 0.0301(6) -0.0152(7) 0.0030(6) 0.0053(6)
N17' 0.0400(10) 0.0783(11) 0.0301(6) -0.0152(7) 0.0030(6) 0.0053(6)
C51' 0.0400(10) 0.0783(11) 0.0301(6) -0.0152(7) 0.0030(6) 0.0053(6)
C52' 0.0400(10) 0.0783(11) 0.0301(6) -0.0152(7) 0.0030(6) 0.0053(6)
C53' 0.0400(10) 0.0783(11) 0.0301(6) -0.0152(7) 0.0030(6) 0.0053(6)

loop_
_atom_type_symbol
_atom_type_description
_atom_type_scat_dispersion_real
_atom_type_scat_dispersion_imag
_atom_type_scat_source
C C 0.0033 0.0016 'International Tables Vol C Tables 4.2.6.8 and 6.1.1.4'
H H 0.0000 0.0000 'International Tables Vol C Tables 4.2.6.8 and 6.1.1.4'
N N 0.0061 0.0033 'International Tables Vol C Tables 4.2.6.8 and 6.1.1.4'
Ni Ni 0.3393 1.1124 'International Tables Vol C Tables 4.2.6.8 and 6.1.1.4'
O O 0.0106 0.0060 'International Tables Vol C Tables 4.2.6.8 and 6.1.1.4'

loop_
_geom_angle_atom_site_label_1
_geom_angle_atom_site_label_2
_geom_angle_atom_site_label_3
_geom_angle_site_symmetry_1
_geom_angle_site_symmetry_3
_geom_angle
_geom_angle_publ_flag
N8 Ni N3 . . 171.79(7) ?
N8 Ni N9 . . 77.21(6) ?
N3 Ni N9 . . 110.07(6) ?
N8 Ni N6 . . 77.17(6) ?
N3 Ni N6 . . 95.78(6) ?
N9 Ni N6 . . 154.04(6) ?
N8 Ni N1 . . 99.23(6) ?
N3 Ni N1 . . 76.69(6) ?
N9 Ni N1 . . 95.38(6) ?
N6 Ni N1 . . 92.78(6) ?
N8 Ni N4 . . 107.44(6) ?
N3 Ni N4 . . 77.22(6) ?
N9 Ni N4 . . 87.60(6) ?
N6 Ni N4 . . 96.09(6) ?
N1 Ni N4 . . 153.14(6) ?
C7 N1 C1 . . 105.07(17) ?
C7 N1 Ni . . 112.91(13) ?
C1 N1 Ni . . 141.64(14) ?
C7 N2 C6 . . 106.87(17) ?
C7 N2 H2B . . 126.6 ?
C6 N2 H2B . . 126.6 ?
C8 N3 C12 . . 120.94(17) ?
C8 N3 Ni . . 119.13(13) ?
C12 N3 Ni . . 118.83(13) ?
C13 N4 C19 . . 104.88(16) ?
C13 N4 Ni . . 112.17(13) ?
C19 N4 Ni . . 139.12(13) ?
C13 N5 C14 . . 106.56(16) ?
C13 N5 H5B . . 126.7 ?
C14 N5 H5B . . 126.7 ?
C26 N6 C20 . . 105.18(15) ?
C26 N6 Ni . . 112.83(12) ?
C20 N6 Ni . . 141.95(13) ?
C26 N7 C25 . . 106.70(15) ?
C26 N7 H7A . . 126.6 ?
C25 N7 H7A . . 126.6 ?
C27 N8 C31 . . 120.38(16) ?
C27 N8 Ni . . 119.77(13) ?
C31 N8 Ni . . 119.65(13) ?
C32 N9 C38 . . 105.31(17) ?
C32 N9 Ni . . 112.81(13) ?
C38 N9 Ni . . 141.58(14) ?
C32 N10 C33 . . 106.56(17) ?
C32 N10 H10B . . 126.7 ?
C33 N10 H10B . . 126.7 ?
N1 C1 C2 . . 130.0(2) ?
N1 C1 C6 . . 109.50(17) ?
C2 C1 C6 . . 120.40(19) ?
C3 C2 C1 . . 117.6(2) ?
C3 C2 H2A . . 121.2 ?
C1 C2 H2A . . 121.2 ?
C2 C3 C4 . . 121.2(2) ?
C2 C3 H3A . . 119.4 ?
C4 C3 H3A . . 119.4 ?
C5 C4 C3 . . 122.1(2) ?
C5 C4 H4A . . 119.0 ?
C3 C4 H4A . . 119.0 ?
C4 C5 C6 . . 116.4(2) ?
C4 C5 H5A . . 121.8 ?
C6 C5 H5A . . 121.8 ?
C5 C6 N2 . . 132.2(2) ?
C5 C6 C1 . . 122.3(2) ?
N2 C6 C1 . . 105.43(18) ?
N1 C7 N2 . . 113.08(17) ?
N1 C7 C8 . . 119.06(18) ?
N2 C7 C8 . . 127.50(18) ?
N3 C8 C9 . . 121.59(18) ?
N3 C8 C7 . . 110.23(17) ?
C9 C8 C7 . . 128.18(19) ?
C8 C9 C10 . . 117.5(2) ?
C8 C9 H9A . . 121.2 ?
C10 C9 H9A . . 121.2 ?
C11 C10 C9 . . 120.99(19) ?
C11 C10 H10A . . 119.5 ?
C9 C10 H10A . . 119.5 ?
C10 C11 C12 . . 117.86(18) ?
C10 C11 H11A . . 121.1 ?
C12 C11 H11A . . 121.1 ?
N3 C12 C11 . . 120.99(19) ?
N3 C12 C13 . . 110.74(16) ?
C11 C12 C13 . . 128.26(18) ?
N4 C13 N5 . . 113.55(18) ?
N4 C13 C12 . . 118.88(17) ?
N5 C13 C12 . . 127.42(17) ?
N5 C14 C15 . . 131.81(18) ?
N5 C14 C19 . . 105.83(18) ?
C15 C14 C19 . . 122.36(19) ?
C16 C15 C14 . . 116.38(19) ?
C16 C15 H15A . . 121.8 ?
C14 C15 H15A . . 121.8 ?
C15 C16 C17 . . 122.1(2) ?
C15 C16 H16A . . 119.0 ?
C17 C16 H16A . . 119.0 ?
C18 C17 C16 . . 121.7(2) ?
C18 C17 H17A . . 119.1 ?
C16 C17 H17A . . 119.1 ?
C17 C18 C19 . . 116.92(18) ?
C17 C18 H18A . . 121.5 ?
C19 C18 H18A . . 121.5 ?
N4 C19 C18 . . 130.30(18) ?
N4 C19 C14 . . 109.18(17) ?
C18 C19 C14 . . 120.52(19) ?
N6 C20 C21 . . 130.26(18) ?
N6 C20 C25 . . 109.25(16) ?
C21 C20 C25 . . 120.49(17) ?
C22 C21 C20 . . 117.37(19) ?
C22 C21 H21A . . 121.3 ?
C20 C21 H21A . . 121.3 ?
C21 C22 C23 . . 121.50(19) ?
C21 C22 H22A . . 119.2 ?
C23 C22 H22A . . 119.2 ?
C24 C23 C22 . . 122.05(19) ?
C24 C23 H23A . . 119.0 ?
C22 C23 H23A . . 119.0 ?
C23 C24 C25 . . 116.48(19) ?
C23 C24 H24A . . 121.8 ?
C25 C24 H24A . . 121.8 ?
N7 C25 C24 . . 132.11(18) ?
N7 C25 C20 . . 105.80(16) ?
C24 C25 C20 . . 122.09(18) ?
N6 C26 N7 . . 113.06(16) ?
N6 C26 C27 . . 119.17(17) ?
N7 C26 C27 . . 127.76(17) ?
N8 C27 C28 . . 121.57(17) ?
N8 C27 C26 . . 110.80(16) ?
C28 C27 C26 . . 127.63(18) ?
C29 C28 C27 . . 117.55(18) ?
C29 C28 H28A . . 121.2 ?
C27 C28 H28A . . 121.2 ?
C28 C29 C30 . . 121.10(19) ?
C28 C29 H29A . . 119.4 ?
C30 C29 H29A . . 119.4 ?
C31 C30 C29 . . 117.62(18) ?
C31 C30 H30A . . 121.2 ?
C29 C30 H30A . . 121.2 ?
N8 C31 C30 . . 121.77(18) ?
N8 C31 C32 . . 110.29(17) ?
C30 C31 C32 . . 127.93(18) ?
N9 C32 N10 . . 113.13(18) ?
N9 C32 C31 . . 119.69(17) ?
N10 C32 C31 . . 126.95(18) ?
N10 C33 C34 . . 131.7(2) ?
N10 C33 C38 . . 106.15(18) ?
C34 C33 C38 . . 122.1(2) ?
C35 C34 C33 . . 116.0(2) ?
C35 C34 H34A . . 122.0 ?
C33 C34 H34A . . 122.0 ?
C34 C35 C36 . . 122.8(2) ?
C34 C35 H35A . . 118.6 ?
C36 C35 H35A . . 118.6 ?
C37 C36 C35 . . 121.3(2) ?
C37 C36 H36A . . 119.4 ?
C35 C36 H36A . . 119.4 ?
C36 C37 C38 . . 117.1(2) ?
C36 C37 H37A . . 121.5 ?
C38 C37 H37A . . 121.5 ?
N9 C38 C37 . . 130.4(2) ?
N9 C38 C33 . . 108.83(18) ?
C37 C38 C33 . . 120.7(2) ?
O3 N11 O2 . . 123.00(18) ?
O3 N11 C40 . . 118.66(18) ?
O2 N11 C40 . . 118.32(18) ?
O4 N12 O5 . . 123.48(18) ?
O4 N12 C42 . . 118.91(17) ?
O5 N12 C42 . . 117.61(18) ?
O7 N13 O6 . . 122.71(19) ?
O7 N13 C44 . . 118.90(18) ?
O6 N13 C44 . . 118.38(18) ?
O1 C39 C44 . . 122.38(19) ?
O1 C39 C40 . . 125.86(19) ?
C44 C39 C40 . . 111.62(18) ?
C41 C40 C39 . . 124.21(18) ?
C41 C40 N11 . . 116.26(18) ?
C39 C40 N11 . . 119.48(17) ?
C40 C41 C42 . . 119.15(19) ?
C40 C41 H41A . . 120.4 ?
C42 C41 H41A . . 120.4 ?
C43 C42 C41 . . 121.16(19) ?
C43 C42 N12 . . 119.05(18) ?
C41 C42 N12 . . 119.79(19) ?
C44 C43 C42 . . 119.17(19) ?
C44 C43 H43A . . 120.4 ?
C42 C43 H43A . . 120.4 ?
C43 C44 C39 . . 124.58(19) ?
C43 C44 N13 . . 116.60(18) ?
C39 C44 N13 . . 118.79(18) ?
O9 N14 O10 . . 122.78(17) ?
O9 N14 C46 . . 119.29(16) ?
O10 N14 C46 . . 117.90(17) ?
O11 N15 O12 . . 123.62(18) ?
O11 N15 C48 . . 118.32(19) ?
O12 N15 C48 . . 118.06(18) ?
O14 N16 O13 . . 122.81(18) ?
O14 N16 C50 . . 119.39(17) ?
O13 N16 C50 . . 117.77(18) ?
O8 C45 C50 . . 124.05(18) ?
O8 C45 C46 . . 124.57(18) ?
C50 C45 C46 . . 111.30(17) ?
C47 C46 C45 . . 124.36(18) ?
C47 C46 N14 . . 116.13(17) ?
C45 C46 N14 . . 119.50(17) ?
C46 C47 C48 . . 119.14(18) ?
C46 C47 H47A . . 120.4 ?
C48 C47 H47A . . 120.4 ?
C49 C48 C47 . . 120.98(18) ?
C49 C48 N15 . . 119.00(18) ?
C47 C48 N15 . . 120.02(18) ?
C50 C49 C48 . . 119.48(18) ?
C50 C49 H49A . . 120.3 ?
C48 C49 H49A . . 120.3 ?
C49 C50 N16 . . 116.37(17) ?
C49 C50 C45 . . 124.41(18) ?
N16 C50 C45 . . 119.22(17) ?
C56 N18 C54 . . 121.2(2) ?
C56 N18 C55 . . 122.2(2) ?
C54 N18 C55 . . 116.5(2) ?
N18 C54 H54A . . 109.5 ?
N18 C54 H54B . . 109.5 ?
H54A C54 H54B . . 109.5 ?
N18 C54 H54C . . 109.5 ?
H54A C54 H54C . . 109.5 ?
H54B C54 H54C . . 109.5 ?
N18 C55 H55A . . 109.5 ?
N18 C55 H55B . . 109.5 ?
H55A C55 H55B . . 109.5 ?
N18 C55 H55C . . 109.5 ?
H55A C55 H55C . . 109.5 ?
H55B C55 H55C . . 109.5 ?
O16 C56 N18 . . 125.9(2) ?
O16 C56 H56 . . 117.1 ?
N18 C56 H56 . . 117.1 ?
C53 N17 C51 . . 122.2(2) ?
C53 N17 C52 . . 120.5(3) ?
C51 N17 C52 . . 117.1(3) ?
N17 C51 H51A . . 109.5 ?
N17 C51 H51B . . 109.5 ?
H51A C51 H51B . . 109.5 ?
N17 C51 H51C . . 109.5 ?
H51A C51 H51C . . 109.5 ?
H51B C51 H51C . . 109.5 ?
N17 C52 H52A . . 109.5 ?
N17 C52 H52B . . 109.5 ?
H52A C52 H52B . . 109.5 ?
N17 C52 H52C . . 109.5 ?
H52A C52 H52C . . 109.5 ?
H52B C52 H52C . . 109.5 ?
O15 C53 N17 . . 125.7(3) ?
O15 C53 H53 . . 117.1 ?
N17 C53 H53 . . 117.1 ?
C53' N17' C52' . . 121.7(3) ?
C53' N17' C51' . . 119.6(4) ?
C52' N17' C51' . . 118.7(4) ?
N17' C51' H51D . . 109.5 ?
N17' C51' H51E . . 109.5 ?
H51D C51' H51E . . 109.5 ?
N17' C51' H51F . . 109.5 ?
H51D C51' H51F . . 109.5 ?
H51E C51' H51F . . 109.5 ?
N17' C52' H52D . . 109.5 ?
N17' C52' H52E . . 109.5 ?
H52D C52' H52E . . 109.5 ?
N17' C52' H52F . . 109.5 ?
H52D C52' H52F . . 109.5 ?
H52E C52' H52F . . 109.5 ?
O15' C53' N17' . . 124.8(6) ?
O15' C53' H53' . . 117.6 ?
N17' C53' H53' . . 117.6 ?

loop_
_geom_bond_atom_site_label_1
_geom_bond_atom_site_label_2
_geom_bond_site_symmetry_2
_geom_bond_distance
_geom_bond_publ_flag
Ni N8 . 2.0393(16) ?
Ni N3 . 2.0469(16) ?
Ni N9 . 2.1059(16) ?
Ni N6 . 2.1128(16) ?
Ni N1 . 2.1134(17) ?
Ni N4 . 2.1182(16) ?
N1 C7 . 1.328(3) ?
N1 C1 . 1.387(2) ?
N2 C7 . 1.351(3) ?
N2 C6 . 1.390(3) ?
N2 H2B . 0.8800 ?
N3 C8 . 1.337(3) ?
N3 C12 . 1.339(2) ?
N4 C13 . 1.330(2) ?
N4 C19 . 1.380(3) ?
N5 C13 . 1.345(3) ?
N5 C14 . 1.380(3) ?
N5 H5B . 0.8800 ?
N6 C26 . 1.327(2) ?
N6 C20 . 1.385(2) ?
N7 C26 . 1.351(2) ?
N7 C25 . 1.385(2) ?
N7 H7A . 0.8800 ?
N8 C27 . 1.334(2) ?
N8 C31 . 1.343(2) ?
N9 C32 . 1.327(3) ?
N9 C38 . 1.378(3) ?
N10 C32 . 1.348(2) ?
N10 C33 . 1.375(3) ?
N10 H10B . 0.8800 ?
C1 C2 . 1.392(3) ?
C1 C6 . 1.401(3) ?
C2 C3 . 1.378(3) ?
C2 H2A . 0.9500 ?
C3 C4 . 1.402(3) ?
C3 H3A . 0.9500 ?
C4 C5 . 1.377(3) ?
C4 H4A . 0.9500 ?
C5 C6 . 1.387(3) ?
C5 H5A . 0.9500 ?
C7 C8 . 1.466(3) ?
C8 C9 . 1.387(3) ?
C9 C10 . 1.396(3) ?
C9 H9A . 0.9500 ?
C10 C11 . 1.380(3) ?
C10 H10A . 0.9500 ?
C11 C12 . 1.400(3) ?
C11 H11A . 0.9500 ?
C12 C13 . 1.457(3) ?
C14 C15 . 1.387(3) ?
C14 C19 . 1.408(3) ?
C15 C16 . 1.375(3) ?
C15 H15A . 0.9500 ?
C16 C17 . 1.406(3) ?
C16 H16A . 0.9500 ?
C17 C18 . 1.378(3) ?
C17 H17A . 0.9500 ?
C18 C19 . 1.399(3) ?
C18 H18A . 0.9500 ?
C20 C21 . 1.399(3) ?
C20 C25 . 1.400(3) ?
C21 C22 . 1.374(3) ?
C21 H21A . 0.9500 ?
C22 C23 . 1.398(3) ?
C22 H22A . 0.9500 ?
C23 C24 . 1.380(3) ?
C23 H23A . 0.9500 ?
C24 C25 . 1.388(3) ?
C24 H24A . 0.9500 ?
C26 C27 . 1.466(3) ?
C27 C28 . 1.394(3) ?
C28 C29 . 1.385(3) ?
C28 H28A . 0.9500 ?
C29 C30 . 1.386(3) ?
C29 H29A . 0.9500 ?
C30 C31 . 1.384(3) ?
C30 H30A . 0.9500 ?
C31 C32 . 1.461(3) ?
C33 C34 . 1.390(3) ?
C33 C38 . 1.405(3) ?
C34 C35 . 1.373(4) ?
C34 H34A . 0.9500 ?
C35 C36 . 1.398(4) ?
C35 H35A . 0.9500 ?
C36 C37 . 1.377(3) ?
C36 H36A . 0.9500 ?
C37 C38 . 1.397(3) ?
C37 H37A . 0.9500 ?
O1 C39 . 1.249(2) ?
O2 N11 . 1.230(2) ?
O3 N11 . 1.228(2) ?
O4 N12 . 1.227(2) ?
O5 N12 . 1.238(2) ?
O6 N13 . 1.230(2) ?
O7 N13 . 1.227(2) ?
N11 C40 . 1.454(3) ?
N12 C42 . 1.449(3) ?
N13 C44 . 1.453(3) ?
C39 C44 . 1.449(3) ?
C39 C40 . 1.451(3) ?
C40 C41 . 1.370(3) ?
C41 C42 . 1.390(3) ?
C41 H41A . 0.9500 ?
C42 C43 . 1.378(3) ?
C43 C44 . 1.369(3) ?
C43 H43A . 0.9500 ?
O8 C45 . 1.243(2) ?
O9 N14 . 1.229(2) ?
O10 N14 . 1.233(2) ?
O11 N15 . 1.226(2) ?
O12 N15 . 1.235(2) ?
O13 N16 . 1.235(2) ?
O14 N16 . 1.224(2) ?
N14 C46 . 1.459(2) ?
N15 C48 . 1.446(3) ?
N16 C50 . 1.453(2) ?
C45 C50 . 1.455(3) ?
C45 C46 . 1.455(3) ?
C46 C47 . 1.368(3) ?
C47 C48 . 1.388(3) ?
C47 H47A . 0.9500 ?
C48 C49 . 1.382(3) ?
C49 C50 . 1.362(3) ?
C49 H49A . 0.9500 ?
O16 C56 . 1.241(3) ?
N18 C56 . 1.314(3) ?
N18 C54 . 1.445(3) ?
N18 C55 . 1.454(3) ?
C54 H54A . 0.9800 ?
C54 H54B . 0.9800 ?
C54 H54C . 0.9800 ?
C55 H55A . 0.9800 ?
C55 H55B . 0.9800 ?
C55 H55C . 0.9800 ?
C56 H56 . 0.9500 ?
O15 C53 . 1.230(4) ?
N17 C53 . 1.317(4) ?
N17 C51 . 1.440(4) ?
N17 C52 . 1.445(3) ?
C51 H51A . 0.9800 ?
C51 H51B . 0.9800 ?
C51 H51C . 0.9800 ?
C52 H52A . 0.9800 ?
C52 H52B . 0.9800 ?
C52 H52C . 0.9800 ?
C53 H53 . 0.9500 ?
O15' C53' . 1.223(6) ?
N17' C53' . 1.327(5) ?
N17' C52' . 1.431(4) ?
N17' C51' . 1.444(4) ?
C51' H51D . 0.9800 ?
C51' H51E . 0.9800 ?
C51' H51F . 0.9800 ?
C52' H52D . 0.9800 ?
C52' H52E . 0.9800 ?
C52' H52F . 0.9800 ?
C53' H53' . 0.9500 ?

loop_
_geom_hbond_atom_site_label_D
_geom_hbond_atom_site_label_H
_geom_hbond_atom_site_label_A
_geom_hbond_site_symmetry_A
_geom_hbond_distance_DH
_geom_hbond_distance_HA
_geom_hbond_distance_DA
_geom_hbond_angle_DHA
N7 H7A O8 . 0.88 1.93 2.769(2) 158.2
C24 H24A O14 . 0.95 2.60 3.226(3) 124.1
C28 H28A O8 . 0.95 2.26 3.144(2) 154.9
C51 H51A O15 . 0.98 2.41 2.812(4) 103.9
C51 H51C O7 . 0.98 2.47 3.304(4) 143.1
C54 H54A O16 . 0.98 2.43 2.800(3) 102.0
N2 H2B O16 4_575 0.88 1.91 2.777(2) 169.9
C9 H9A O16 4_575 0.95 2.55 3.411(3) 150.1
N5 H5B O1 4_675 0.88 1.81 2.684(2) 175.4
N10 H10B O15 4_674 0.88 1.92 2.803(3) 179.9
C10 H10A O6 2_656 0.95 2.59 3.398(3) 142.7
C55 H55A O10 1_556 0.98 2.49 3.326(3) 142.9

loop_
_geom_torsion_atom_site_label_1
_geom_torsion_atom_site_label_2
_geom_torsion_atom_site_label_3
_geom_torsion_atom_site_label_4
_geom_torsion_site_symmetry_1
_geom_torsion_site_symmetry_2
_geom_torsion_site_symmetry_3
_geom_torsion_site_symmetry_4
_geom_torsion
_geom_torsion_publ_flag
N8 Ni N1 C7 . . . . 165.53(14) ?
N3 Ni N1 C7 . . . . -7.21(13) ?
N9 Ni N1 C7 . . . . -116.59(14) ?
N6 Ni N1 C7 . . . . 88.08(14) ?
N4 Ni N1 C7 . . . . -21.3(2) ?
N8 Ni N1 C1 . . . . -22.9(2) ?
N3 Ni N1 C1 . . . . 164.4(2) ?
N9 Ni N1 C1 . . . . 55.0(2) ?
N6 Ni N1 C1 . . . . -100.3(2) ?
N4 Ni N1 C1 . . . . 150.32(19) ?
N8 Ni N3 C8 . . . . -47.8(5) ?
N9 Ni N3 C8 . . . . 104.03(14) ?
N6 Ni N3 C8 . . . . -78.39(14) ?
N1 Ni N3 C8 . . . . 13.11(14) ?
N4 Ni N3 C8 . . . . -173.35(15) ?
N8 Ni N3 C12 . . . . 120.3(4) ?
N9 Ni N3 C12 . . . . -87.88(15) ?
N6 Ni N3 C12 . . . . 89.70(14) ?
N1 Ni N3 C12 . . . . -178.81(15) ?
N4 Ni N3 C12 . . . . -5.26(14) ?
N8 Ni N4 C13 . . . . -177.33(13) ?
N3 Ni N4 C13 . . . . -4.33(13) ?
N9 Ni N4 C13 . . . . 106.88(14) ?
N6 Ni N4 C13 . . . . -98.90(13) ?
N1 Ni N4 C13 . . . . 9.7(2) ?
N8 Ni N4 C19 . . . . 29.2(2) ?
N3 Ni N4 C19 . . . . -157.8(2) ?
N9 Ni N4 C19 . . . . -46.57(19) ?
N6 Ni N4 C19 . . . . 107.65(19) ?
N1 Ni N4 C19 . . . . -143.76(18) ?
N8 Ni N6 C26 . . . . -0.53(13) ?
N3 Ni N6 C26 . . . . 175.20(14) ?
N9 Ni N6 C26 . . . . -10.0(2) ?
N1 Ni N6 C26 . . . . 98.31(14) ?
N4 Ni N6 C26 . . . . -107.08(14) ?
N8 Ni N6 C20 . . . . 176.5(2) ?
N3 Ni N6 C20 . . . . -7.7(2) ?
N9 Ni N6 C20 . . . . 167.07(19) ?
N1 Ni N6 C20 . . . . -84.6(2) ?
N4 Ni N6 C20 . . . . 70.0(2) ?
N3 Ni N8 C27 . . . . -27.6(5) ?
N9 Ni N8 C27 . . . . 179.42(16) ?
N6 Ni N8 C27 . . . . 3.66(14) ?
N1 Ni N8 C27 . . . . -87.11(15) ?
N4 Ni N8 C27 . . . . 96.10(15) ?
N3 Ni N8 C31 . . . . 147.3(4) ?
N9 Ni N8 C31 . . . . -5.64(14) ?
N6 Ni N8 C31 . . . . 178.60(16) ?
N1 Ni N8 C31 . . . . 87.83(15) ?
N4 Ni N8 C31 . . . . -88.96(15) ?
N8 Ni N9 C32 . . . . 3.86(14) ?
N3 Ni N9 C32 . . . . -172.18(13) ?
N6 Ni N9 C32 . . . . 13.3(2) ?
N1 Ni N9 C32 . . . . -94.40(14) ?
N4 Ni N9 C32 . . . . 112.35(14) ?
N8 Ni N9 C38 . . . . -168.6(2) ?
N3 Ni N9 C38 . . . . 15.4(2) ?
N6 Ni N9 C38 . . . . -159.09(19) ?
N1 Ni N9 C38 . . . . 93.2(2) ?
N4 Ni N9 C38 . . . . -60.1(2) ?
C7 N1 C1 C2 . . . . 177.6(2) ?
Ni N1 C1 C2 . . . . 5.7(4) ?
C7 N1 C1 C6 . . . . 0.7(2) ?
Ni N1 C1 C6 . . . . -171.22(17) ?
N1 C1 C2 C3 . . . . -174.9(2) ?
C6 C1 C2 C3 . . . . 1.7(3) ?
C1 C2 C3 C4 . . . . -0.4(3) ?
C2 C3 C4 C5 . . . . -1.0(4) ?
C3 C4 C5 C6 . . . . 1.0(4) ?
C4 C5 C6 N2 . . . . 176.8(2) ?
C4 C5 C6 C1 . . . . 0.4(4) ?
C7 N2 C6 C5 . . . . -174.8(3) ?
C7 N2 C6 C1 . . . . 2.0(2) ?
N1 C1 C6 C5 . . . . 175.5(2) ?
C2 C1 C6 C5 . . . . -1.7(3) ?
N1 C1 C6 N2 . . . . -1.7(2) ?
C2 C1 C6 N2 . . . . -178.97(19) ?
C1 N1 C7 N2 . . . . 0.6(2) ?
Ni N1 C7 N2 . . . . 175.19(14) ?
C1 N1 C7 C8 . . . . -173.09(17) ?
Ni N1 C7 C8 . . . . 1.5(2) ?
C6 N2 C7 N1 . . . . -1.7(2) ?
C6 N2 C7 C8 . . . . 171.3(2) ?
C12 N3 C8 C9 . . . . -3.1(3) ?
Ni N3 C8 C9 . . . . 164.76(15) ?
C12 N3 C8 C7 . . . . 176.67(17) ?
Ni N3 C8 C7 . . . . -15.5(2) ?
N1 C7 C8 N3 . . . . 8.7(3) ?
N2 C7 C8 N3 . . . . -164.0(2) ?
N1 C7 C8 C9 . . . . -171.6(2) ?
N2 C7 C8 C9 . . . . 15.8(3) ?
N3 C8 C9 C10 . . . . 1.2(3) ?
C7 C8 C9 C10 . . . . -178.52(19) ?
C8 C9 C10 C11 . . . . 1.7(3) ?
C9 C10 C11 C12 . . . . -2.7(3) ?
C8 N3 C12 C11 . . . . 2.0(3) ?
Ni N3 C12 C11 . . . . -165.83(14) ?
C8 N3 C12 C13 . . . . -179.33(16) ?
Ni N3 C12 C13 . . . . 12.8(2) ?
C10 C11 C12 N3 . . . . 0.8(3) ?
C10 C11 C12 C13 . . . . -177.54(19) ?
C19 N4 C13 N5 . . . . -0.7(2) ?
Ni N4 C13 N5 . . . . -163.04(13) ?
C19 N4 C13 C12 . . . . 175.34(16) ?
Ni N4 C13 C12 . . . . 13.0(2) ?
C14 N5 C13 N4 . . . . 0.9(2) ?
C14 N5 C13 C12 . . . . -174.71(18) ?
N3 C12 C13 N4 . . . . -17.1(2) ?
C11 C12 C13 N4 . . . . 161.46(19) ?
N3 C12 C13 N5 . . . . 158.31(19) ?
C11 C12 C13 N5 . . . . -23.2(3) ?
C13 N5 C14 C15 . . . . 178.0(2) ?
C13 N5 C14 C19 . . . . -0.7(2) ?
N5 C14 C15 C16 . . . . -179.7(2) ?
C19 C14 C15 C16 . . . . -1.2(3) ?
C14 C15 C16 C17 . . . . -0.5(3) ?
C15 C16 C17 C18 . . . . 1.2(3) ?
C16 C17 C18 C19 . . . . -0.2(3) ?
C13 N4 C19 C18 . . . . 179.4(2) ?
Ni N4 C19 C18 . . . . -26.0(3) ?
C13 N4 C19 C14 . . . . 0.2(2) ?
Ni N4 C19 C14 . . . . 154.82(15) ?
C17 C18 C19 N4 . . . . 179.49(19) ?
C17 C18 C19 C14 . . . . -1.4(3) ?
N5 C14 C19 N4 . . . . 0.3(2) ?
C15 C14 C19 N4 . . . . -178.50(18) ?
N5 C14 C19 C18 . . . . -178.95(17) ?
C15 C14 C19 C18 . . . . 2.2(3) ?
C26 N6 C20 C21 . . . . -178.0(2) ?
Ni N6 C20 C21 . . . . 4.8(4) ?
C26 N6 C20 C25 . . . . 0.9(2) ?
Ni N6 C20 C25 . . . . -176.29(16) ?
N6 C20 C21 C22 . . . . 179.0(2) ?
C25 C20 C21 C22 . . . . 0.2(3) ?
C20 C21 C22 C23 . . . . 0.5(3) ?
C21 C22 C23 C24 . . . . -0.4(3) ?
C22 C23 C24 C25 . . . . -0.4(3) ?
C26 N7 C25 C24 . . . . 179.4(2) ?
C26 N7 C25 C20 . . . . -0.2(2) ?
C23 C24 C25 N7 . . . . -178.4(2) ?
C23 C24 C25 C20 . . . . 1.1(3) ?
N6 C20 C25 N7 . . . . -0.4(2) ?
C21 C20 C25 N7 . . . . 178.61(18) ?
N6 C20 C25 C24 . . . . 179.88(18) ?
C21 C20 C25 C24 . . . . -1.1(3) ?
C20 N6 C26 N7 . . . . -1.1(2) ?
Ni N6 C26 N7 . . . . 177.05(13) ?
C20 N6 C26 C27 . . . . 179.55(17) ?
Ni N6 C26 C27 . . . . -2.3(2) ?
C25 N7 C26 N6 . . . . 0.8(2) ?
C25 N7 C26 C27 . . . . -179.87(19) ?
C31 N8 C27 C28 . . . . -0.8(3) ?
Ni N8 C27 C28 . . . . 174.11(15) ?
C31 N8 C27 C26 . . . . 179.45(17) ?
Ni N8 C27 C26 . . . . -5.6(2) ?
N6 C26 C27 N8 . . . . 5.1(3) ?
N7 C26 C27 N8 . . . . -174.14(19) ?
N6 C26 C27 C28 . . . . -174.60(19) ?
N7 C26 C27 C28 . . . . 6.1(3) ?
N8 C27 C28 C29 . . . . 1.4(3) ?
C26 C27 C28 C29 . . . . -178.93(19) ?
C27 C28 C29 C30 . . . . -0.8(3) ?
C28 C29 C30 C31 . . . . -0.2(3) ?
C27 N8 C31 C30 . . . . -0.3(3) ?
Ni N8 C31 C30 . . . . -175.26(15) ?
C27 N8 C31 C32 . . . . -179.12(17) ?
Ni N8 C31 C32 . . . . 6.0(2) ?
C29 C30 C31 N8 . . . . 0.8(3) ?
C29 C30 C31 C32 . . . . 179.4(2) ?
C38 N9 C32 N10 . . . . -1.8(2) ?
Ni N9 C32 N10 . . . . -176.88(13) ?
C38 N9 C32 C31 . . . . 173.06(18) ?
Ni N9 C32 C31 . . . . -2.1(2) ?
C33 N10 C32 N9 . . . . 1.3(2) ?
C33 N10 C32 C31 . . . . -173.1(2) ?
N8 C31 C32 N9 . . . . -2.3(3) ?
C30 C31 C32 N9 . . . . 179.0(2) ?
N8 C31 C32 N10 . . . . 171.71(19) ?
C30 C31 C32 N10 . . . . -7.0(3) ?
C32 N10 C33 C34 . . . . 177.4(2) ?
C32 N10 C33 C38 . . . . -0.2(2) ?
N10 C33 C34 C35 . . . . -174.7(2) ?
C38 C33 C34 C35 . . . . 2.6(4) ?
C33 C34 C35 C36 . . . . -1.7(4) ?
C34 C35 C36 C37 . . . . -0.3(5) ?
C35 C36 C37 C38 . . . . 1.4(4) ?
C32 N9 C38 C37 . . . . -175.3(2) ?
Ni N9 C38 C37 . . . . -2.5(4) ?
C32 N9 C38 C33 . . . . 1.5(2) ?
Ni N9 C38 C33 . . . . 174.30(17) ?
C36 C37 C38 N9 . . . . 176.0(2) ?
C36 C37 C38 C33 . . . . -0.5(3) ?
N10 C33 C38 N9 . . . . -0.8(2) ?
C34 C33 C38 N9 . . . . -178.8(2) ?
N10 C33 C38 C37 . . . . 176.37(19) ?
C34 C33 C38 C37 . . . . -1.6(3) ?
O1 C39 C40 C41 . . . . 172.0(2) ?
C44 C39 C40 C41 . . . . -3.7(3) ?
O1 C39 C40 N11 . . . . -5.5(3) ?
C44 C39 C40 N11 . . . . 178.80(18) ?
O3 N11 C40 C41 . . . . -23.0(3) ?
O2 N11 C40 C41 . . . . 155.6(2) ?
O3 N11 C40 C39 . . . . 154.8(2) ?
O2 N11 C40 C39 . . . . -26.7(3) ?
C39 C40 C41 C42 . . . . 2.2(3) ?
N11 C40 C41 C42 . . . . 179.79(19) ?
C40 C41 C42 C43 . . . . -0.5(3) ?
C40 C41 C42 N12 . . . . 178.68(19) ?
O4 N12 C42 C43 . . . . 173.3(2) ?
O5 N12 C42 C43 . . . . -6.1(3) ?
O4 N12 C42 C41 . . . . -6.0(3) ?
O5 N12 C42 C41 . . . . 174.7(2) ?
C41 C42 C43 C44 . . . . 0.8(3) ?
N12 C42 C43 C44 . . . . -178.42(19) ?
C42 C43 C44 C39 . . . . -2.8(3) ?
C42 C43 C44 N13 . . . . 179.34(19) ?
O1 C39 C44 C43 . . . . -171.9(2) ?
C40 C39 C44 C43 . . . . 4.0(3) ?
O1 C39 C44 N13 . . . . 6.0(3) ?
C40 C39 C44 N13 . . . . -178.16(18) ?
O7 N13 C44 C43 . . . . -147.2(2) ?
O6 N13 C44 C43 . . . . 31.6(3) ?
O7 N13 C44 C39 . . . . 34.8(3) ?
O6 N13 C44 C39 . . . . -146.4(2) ?
O8 C45 C46 C47 . . . . -171.9(2) ?
C50 C45 C46 C47 . . . . 5.0(3) ?
O8 C45 C46 N14 . . . . 6.9(3) ?
C50 C45 C46 N14 . . . . -176.16(17) ?
O9 N14 C46 C47 . . . . -156.30(19) ?
O10 N14 C46 C47 . . . . 21.6(3) ?
O9 N14 C46 C45 . . . . 24.8(3) ?
O10 N14 C46 C45 . . . . -157.34(19) ?
C45 C46 C47 C48 . . . . -0.8(3) ?
N14 C46 C47 C48 . . . . -179.66(18) ?
C46 C47 C48 C49 . . . . -2.5(3) ?
C46 C47 C48 N15 . . . . 177.57(19) ?
O11 N15 C48 C49 . . . . -167.0(2) ?
O12 N15 C48 C49 . . . . 13.0(3) ?
O11 N15 C48 C47 . . . . 13.0(3) ?
O12 N15 C48 C47 . . . . -167.0(2) ?
C47 C48 C49 C50 . . . . 0.9(3) ?
N15 C48 C49 C50 . . . . -179.18(19) ?
C48 C49 C50 N16 . . . . -176.54(18) ?
C48 C49 C50 C45 . . . . 4.2(3) ?
O14 N16 C50 C49 . . . . 151.78(19) ?
O13 N16 C50 C49 . . . . -26.2(3) ?
O14 N16 C50 C45 . . . . -28.9(3) ?
O13 N16 C50 C45 . . . . 153.13(19) ?
O8 C45 C50 C49 . . . . 170.2(2) ?
C46 C45 C50 C49 . . . . -6.8(3) ?
O8 C45 C50 N16 . . . . -9.1(3) ?
C46 C45 C50 N16 . . . . 173.97(17) ?
C54 N18 C56 O16 . . . . -2.3(4) ?
C55 N18 C56 O16 . . . . -178.0(2) ?
C51 N17 C53 O15 . . . . 1.4(7) ?
C52 N17 C53 O15 . . . . 176.0(4) ?
C52' N17' C53' O15' . . . . 1(2) ?
C51' N17' C53' O15' . . . . -177.2(11) ?
